data_7156890
loop_
_publ_author_name
'Ghisu, Lorenza'
'Melis, Nicola'
'Serusi, Lorenzo'
'Luridiana, Alberto'
'Soddu, Francesco'
'Secci, Francesco'
'Caboni, Pierluigi'
'Guillot, R\'egis'
'Aitken, David J.'
'Frongia, Angelo'

_publ_section_title
;
 Synthesis of \b-sulfinyl cyclobutane carboxylic amides via a formal \a to
 \b sulphoxide migration process.
;
_journal_issue 25
_journal_name_full 'Organic &amp; biomolecular chemistry'
_journal_page_first 6143
_journal_page_last 6147
_journal_paper_doi 10.1039/c9ob00758j
_journal_volume 17
_journal_year 2019
_chemical_formula_moiety 'C18 H15 N O4 S'
_chemical_formula_sum 'C18 H15 N O4 S'
_chemical_formula_weight 341.37
_space_group_crystal_system monoclinic
_space_group_IT_number 7
_space_group_name_Hall 'P -2yc'
_space_group_name_H-M_alt 'P 1 c 1'
_symmetry_space_group_name_Hall 'P -2yc'
_symmetry_space_group_name_H-M 'P 1 c 1'
_atom_sites_solution_hydrogens geom
_audit_creation_method SHELXL-2018/3
_audit_update_record
;
2019-03-13 deposited with the CCDC.    2019-06-03 downloaded from the CCDC.
;
_cell_angle_alpha 90
_cell_angle_beta 90.414(3)
_cell_angle_gamma 90
_cell_formula_units_Z 16
_cell_length_a 11.4012(8)
_cell_length_b 24.6145(17)
_cell_length_c 21.8613(17)
_cell_measurement_reflns_used 9939
_cell_measurement_temperature 100(1)
_cell_measurement_theta_max 27.94
_cell_measurement_theta_min 2.48
_cell_volume 6134.9(8)
_computing_cell_refinement 'Bruker SAINT'
_computing_data_collection 'Bruker APEX2'
_computing_data_reduction 'Bruker SAINT'
_computing_structure_refinement 'SHELXL-2018/3 (Sheldrick, 2018)'
_computing_structure_solution 'SHELXS-97 (Sheldrick, 2008)'
_diffrn_ambient_temperature 100(1)
_diffrn_measured_fraction_theta_full 1.000
_diffrn_measured_fraction_theta_max 0.984
_diffrn_measurement_device_type 'Bruker APEX-II CCD'
_diffrn_measurement_method '\f and \w scans'
_diffrn_radiation_type MoK\a
_diffrn_radiation_wavelength 0.71073
_diffrn_reflns_av_R_equivalents 0.0874
_diffrn_reflns_av_unetI/netI 0.0870
_diffrn_reflns_Laue_measured_fraction_full 1.000
_diffrn_reflns_Laue_measured_fraction_max 0.984
_diffrn_reflns_limit_h_max 15
_diffrn_reflns_limit_h_min -14
_diffrn_reflns_limit_k_max 25
_diffrn_reflns_limit_k_min -32
_diffrn_reflns_limit_l_max 29
_diffrn_reflns_limit_l_min -29
_diffrn_reflns_number 113139
_diffrn_reflns_point_group_measured_fraction_full 0.968
_diffrn_reflns_point_group_measured_fraction_max 0.922
_diffrn_reflns_theta_full 25.000
_diffrn_reflns_theta_max 28.499
_diffrn_reflns_theta_min 0.827
_exptl_absorpt_coefficient_mu 0.234
_exptl_absorpt_correction_T_max 0.9461
_exptl_absorpt_correction_T_min 0.8377
_exptl_absorpt_correction_type multi-scan
_exptl_absorpt_process_details 'apex2 Bruker'
_exptl_crystal_colour colorless
_exptl_crystal_density_diffrn 1.478
_exptl_crystal_description needle
_exptl_crystal_F_000 2848
_exptl_crystal_size_max 0.220
_exptl_crystal_size_mid 0.060
_exptl_crystal_size_min 0.030
_refine_diff_density_max 0.652
_refine_diff_density_min -1.171
_refine_diff_density_rms 0.107
_refine_ls_extinction_coef 0.00046(5)
_refine_ls_extinction_expression Fc^*^=kFc[1+0.001xFc^2^\l^3^/sin(2\q)]^-1/4^
_refine_ls_extinction_method 'SHELXL-2018/3 (Sheldrick 2018)'
_refine_ls_goodness_of_fit_ref 1.032
_refine_ls_hydrogen_treatment constr
_refine_ls_matrix_type full
_refine_ls_number_parameters 1286
_refine_ls_number_reflns 28680
_refine_ls_number_restraints 2
_refine_ls_restrained_S_all 1.032
_refine_ls_R_factor_all 0.1308
_refine_ls_R_factor_gt 0.0885
_refine_ls_shift/su_max 0.002
_refine_ls_shift/su_mean 0.000
_refine_ls_structure_factor_coef Fsqd
_refine_ls_weighting_details 'w=1/[\s^2^(Fo^2^)+(0.0135P)^2^+30.8687P] where P=(Fo^2^+2Fc^2^)/3'
_refine_ls_weighting_scheme calc
_refine_ls_wR_factor_gt 0.1714
_refine_ls_wR_factor_ref 0.1932
_reflns_Friedel_coverage 0.871
_reflns_Friedel_fraction_full 0.937
_reflns_Friedel_fraction_max 0.859
_reflns_number_gt 20189
_reflns_number_total 28680
_reflns_threshold_expression 'I > 2\s(I)'
_cod_data_source_file c9ob00758j2.cif
_cod_data_source_block 8a
_cod_depositor_comments 'Adding full bibliography for 7156890.cif.'
_cod_database_code 7156890
_shelx_space_group_comment
;
The symmetry employed for this shelxl refinement is uniquely defined
by the following loop, which should always be used as a source of
symmetry information in preference to the above space-group names.
They are only intended as comments.
;
_shelx_estimated_absorpt_t_min 0.959
_shelx_estimated_absorpt_t_max 0.994

loop_
_space_group_symop_operation_xyz
'x, y, z'
'x, -y, z+1/2'

loop_
_atom_site_label
_atom_site_type_symbol
_atom_site_fract_x
_atom_site_fract_y
_atom_site_fract_z
_atom_site_U_iso_or_equiv
_atom_site_adp_type
_atom_site_occupancy
_atom_site_site_symmetry_order
_atom_site_calc_flag
_atom_site_refinement_flags_posn
_atom_site_refinement_flags_adp
C1 C 0.7823(9) -0.1995(4) 0.2300(4) 0.024(2) Uani 1 1 d . .
H1 H 0.824230 -0.226687 0.208534 0.029 Uiso 1 1 calc R U
C2 C 0.6663(9) -0.1894(4) 0.2163(4) 0.022(2) Uani 1 1 d . .
H2 H 0.626590 -0.210211 0.186017 0.026 Uiso 1 1 calc R U
C3 C 0.6095(10) -0.1492(4) 0.2469(4) 0.026(2) Uani 1 1 d . .
H3 H 0.528889 -0.142378 0.238550 0.031 Uiso 1 1 calc R U
C4 C 0.6698(11) -0.1176(4) 0.2908(5) 0.033(2) Uani 1 1 d . .
H4 H 0.631082 -0.088198 0.310318 0.039 Uiso 1 1 calc R U
C5 C 0.7838(11) -0.1292(4) 0.3055(4) 0.033(3) Uani 1 1 d . .
H5 H 0.823714 -0.108986 0.336221 0.040 Uiso 1 1 calc R U
C6 C 0.8378(9) -0.1690(4) 0.2762(4) 0.027(2) Uani 1 1 d . .
C7 C 0.9410(9) -0.2401(4) 0.3523(4) 0.024(2) Uani 1 1 d . .
H7 H 0.903686 -0.271142 0.329857 0.029 Uiso 1 1 calc R U
C8 C 1.0320(10) -0.2600(4) 0.3986(5) 0.030(2) Uani 1 1 d . .
H8A H 1.096299 -0.233858 0.406510 0.036 Uiso 1 1 calc R U
H8B H 1.063245 -0.296708 0.389728 0.036 Uiso 1 1 calc R U
C9 C 0.9356(10) -0.2594(5) 0.4470(5) 0.033(2) Uani 1 1 d . .
H9A H 0.960234 -0.242911 0.486413 0.040 Uiso 1 1 calc R U
H9B H 0.897808 -0.295090 0.453543 0.040 Uiso 1 1 calc R U
C10 C 0.8635(9) -0.2203(4) 0.4051(4) 0.023(2) Uani 1 1 d . .
H10 H 0.880569 -0.181453 0.415222 0.027 Uiso 1 1 calc R U
C11 C 0.7358(10) -0.2293(4) 0.3976(4) 0.027(2) Uani 1 1 d . .
C12 C 0.6842(10) -0.1502(4) 0.4629(4) 0.024(2) Uani 1 1 d . .
C13 C 0.4937(8) -0.1454(4) 0.4405(4) 0.0193(18) Uani 1 1 d . .
C14 C 0.5341(9) -0.1911(4) 0.4105(4) 0.0207(19) Uani 1 1 d . .
C15 C 0.4584(9) -0.2218(5) 0.3759(4) 0.031(2) Uani 1 1 d . .
H15 H 0.484676 -0.253358 0.355061 0.038 Uiso 1 1 calc R U
C16 C 0.3420(9) -0.2053(5) 0.3722(4) 0.027(2) Uani 1 1 d . .
H16 H 0.288779 -0.225916 0.347947 0.033 Uiso 1 1 calc R U
C17 C 0.3009(8) -0.1598(4) 0.4028(4) 0.0181(19) Uani 1 1 d . .
H17 H 0.220615 -0.149720 0.399815 0.022 Uiso 1 1 calc R U
C18 C 0.3788(9) -0.1289(4) 0.4380(5) 0.024(2) Uani 1 1 d . .
H18 H 0.353236 -0.097515 0.459357 0.029 Uiso 1 1 calc R U
C19 C 0.7936(11) 0.0458(4) 0.2548(5) 0.0316(10) Uani 1 1 d . .
H19 H 0.832757 0.017103 0.234260 0.038 Uiso 1 1 calc R U
C20 C 0.6814(11) 0.0591(4) 0.2394(4) 0.0316(10) Uani 1 1 d . .
H20 H 0.639369 0.038617 0.209701 0.038 Uiso 1 1 calc R U
C21 C 0.6295(10) 0.1034(4) 0.2682(4) 0.0316(10) Uani 1 1 d . .
H21 H 0.551479 0.113623 0.257777 0.038 Uiso 1 1 calc R U
C22 C 0.6924(10) 0.1332(4) 0.3126(4) 0.0316(10) Uani 1 1 d . .
H22 H 0.657203 0.163813 0.331643 0.038 Uiso 1 1 calc R U
C23 C 0.8039(10) 0.1182(4) 0.3285(4) 0.0316(10) Uani 1 1 d . .
H23 H 0.846981 0.138307 0.358167 0.038 Uiso 1 1 calc R U
C24 C 0.8511(11) 0.0750(4) 0.3016(4) 0.0316(10) Uani 1 1 d . .
C25 C 0.9477(10) 0.0017(4) 0.3784(5) 0.028(2) Uani 1 1 d . .
H25 H 0.906358 -0.028167 0.356024 0.034 Uiso 1 1 calc R U
C26 C 1.0361(11) -0.0222(4) 0.4252(6) 0.035(3) Uani 1 1 d . .
H26A H 1.062806 -0.059367 0.415044 0.042 Uiso 1 1 calc R U
H26B H 1.103518 0.001943 0.434142 0.042 Uiso 1 1 calc R U
C27 C 0.9441(10) -0.0205(4) 0.4717(5) 0.033(3) Uani 1 1 d . .
H27A H 0.971373 -0.006024 0.511545 0.040 Uiso 1 1 calc R U
H27B H 0.903051 -0.055601 0.477054 0.040 Uiso 1 1 calc R U
C28 C 0.8713(10) 0.0225(4) 0.4320(4) 0.027(2) Uani 1 1 d . .
H28 H 0.890966 0.060762 0.443440 0.032 Uiso 1 1 calc R U
C29 C 0.7446(9) 0.0144(3) 0.4249(4) 0.0176(18) Uani 1 1 d . .
C30 C 0.6947(11) 0.1063(3) 0.4711(4) 0.030(2) Uani 1 1 d . .
C31 C 0.5034(10) 0.1079(3) 0.4488(4) 0.0241(9) Uani 1 1 d . .
C32 C 0.5439(10) 0.0566(4) 0.4310(4) 0.0241(9) Uani 1 1 d . .
C33 C 0.4662(10) 0.0195(4) 0.4061(4) 0.0241(9) Uani 1 1 d . .
H33 H 0.491436 -0.015674 0.394165 0.029 Uiso 1 1 calc R U
C34 C 0.3498(10) 0.0354(4) 0.3990(4) 0.0241(9) Uani 1 1 d . .
H34 H 0.294880 0.010550 0.381922 0.029 Uiso 1 1 calc R U
C35 C 0.3116(10) 0.0873(4) 0.4164(4) 0.0241(9) Uani 1 1 d . .
H35 H 0.231976 0.097271 0.409769 0.029 Uiso 1 1 calc R U
C36 C 0.3892(10) 0.1248(4) 0.4435(4) 0.0241(9) Uani 1 1 d . .
H36 H 0.364162 0.159502 0.457291 0.029 Uiso 1 1 calc R U
C37 C 0.7579(9) 0.2963(4) 0.2460(5) 0.0311(10) Uani 1 1 d . .
H37 H 0.799340 0.266117 0.229717 0.037 Uiso 1 1 calc R U
C38 C 0.6444(9) 0.3062(4) 0.2288(5) 0.0311(10) Uani 1 1 d . .
H38 H 0.605426 0.282765 0.200774 0.037 Uiso 1 1 calc R U
C39 C 0.5860(9) 0.3516(4) 0.2531(5) 0.0311(10) Uani 1 1 d . .
H39 H 0.506203 0.357928 0.242515 0.037 Uiso 1 1 calc R U
C40 C 0.6431(9) 0.3873(4) 0.2922(5) 0.0311(10) Uani 1 1 d . .
H40 H 0.604170 0.419284 0.305532 0.037 Uiso 1 1 calc R U
C41 C 0.7547(9) 0.3770(4) 0.3118(5) 0.0311(10) Uani 1 1 d . .
H41 H 0.792327 0.400083 0.340669 0.037 Uiso 1 1 calc R U
C42 C 0.8125(9) 0.3315(4) 0.2884(5) 0.0311(10) Uani 1 1 d . .
C43 C 0.9071(9) 0.2662(4) 0.3711(4) 0.029(2) Uani 1 1 d . .
H43 H 0.865082 0.235410 0.350734 0.034 Uiso 1 1 calc R U
C44 C 0.9951(11) 0.2445(5) 0.4187(5) 0.043(3) Uani 1 1 d . .
H44A H 1.064676 0.267955 0.424772 0.051 Uiso 1 1 calc R U
H44B H 1.018293 0.206179 0.412043 0.051 Uiso 1 1 calc R U
C45 C 0.9001(13) 0.2519(6) 0.4677(6) 0.063(5) Uani 1 1 d . .
H45A H 0.857931 0.217919 0.477838 0.075 Uiso 1 1 calc R U
H45B H 0.928609 0.270277 0.505182 0.075 Uiso 1 1 calc R U
C46 C 0.8332(9) 0.2885(4) 0.4250(4) 0.029(2) Uani 1 1 d . .
H46 H 0.852292 0.327538 0.433143 0.035 Uiso 1 1 calc R U
C47 C 0.7020(10) 0.2805(5) 0.4178(5) 0.037(3) Uani 1 1 d . .
C48 C 0.6572(7) 0.3728(3) 0.4577(4) 0.0169(16) Uani 1 1 d . .
C49 C 0.4644(9) 0.3740(5) 0.4345(5) 0.0380(12) Uani 1 1 d . .
C50 C 0.5045(9) 0.3231(5) 0.4193(4) 0.0380(12) Uani 1 1 d . .
C51 C 0.4304(9) 0.2838(5) 0.3947(4) 0.0380(12) Uani 1 1 d . .
H51 H 0.456357 0.248421 0.384076 0.046 Uiso 1 1 calc R U
C52 C 0.3144(9) 0.3008(5) 0.3871(4) 0.0380(12) Uani 1 1 d . .
H52 H 0.260403 0.275840 0.369515 0.046 Uiso 1 1 calc R U
C53 C 0.2740(9) 0.3499(5) 0.4029(4) 0.0380(12) Uani 1 1 d . .
H53 H 0.193232 0.357696 0.396319 0.046 Uiso 1 1 calc R U
C54 C 0.3471(9) 0.3910(5) 0.4291(4) 0.0380(12) Uani 1 1 d . .
H54 H 0.319651 0.425738 0.441494 0.046 Uiso 1 1 calc R U
C55 C 0.7632(9) 0.5410(4) 0.2299(5) 0.022(2) Uani 1 1 d . .
H55 H 0.806076 0.511320 0.213523 0.027 Uiso 1 1 calc R U
C56 C 0.6481(9) 0.5491(4) 0.2149(5) 0.024(2) Uani 1 1 d . .
H56 H 0.609046 0.523756 0.188997 0.029 Uiso 1 1 calc R U
C57 C 0.5891(10) 0.5924(4) 0.2363(5) 0.026(2) Uani 1 1 d . .
H57 H 0.508607 0.597034 0.226105 0.031 Uiso 1 1 calc R U
C58 C 0.6449(10) 0.6301(4) 0.2730(4) 0.027(2) Uani 1 1 d . .
H58 H 0.603861 0.661604 0.285888 0.032 Uiso 1 1 calc R U
C59 C 0.7596(10) 0.6223(4) 0.2909(5) 0.030(2) Uani 1 1 d . .
H59 H 0.798521 0.647353 0.317223 0.036 Uiso 1 1 calc R U
C60 C 0.8149(9) 0.5774(4) 0.2695(5) 0.025(2) Uani 1 1 d . .
C61 C 0.9158(8) 0.5175(4) 0.3554(4) 0.0163(9) Uani 1 1 d . .
H61 H 0.876448 0.484887 0.337214 0.020 Uiso 1 1 calc R U
C62 C 1.0062(8) 0.5009(4) 0.4030(4) 0.0163(9) Uani 1 1 d . .
H62A H 1.072602 0.526566 0.407163 0.020 Uiso 1 1 calc R U
H62B H 1.034399 0.463027 0.398620 0.020 Uiso 1 1 calc R U
C63 C 0.9093(8) 0.5082(4) 0.4523(4) 0.0163(9) Uani 1 1 d . .
H63A H 0.869656 0.473913 0.463739 0.020 Uiso 1 1 calc R U
H63B H 0.936108 0.528229 0.489099 0.020 Uiso 1 1 calc R U
C64 C 0.8395(8) 0.5428(4) 0.4073(4) 0.0163(9) Uani 1 1 d . .
H64 H 0.857889 0.582265 0.412775 0.020 Uiso 1 1 calc R U
C65 C 0.7101(8) 0.5341(3) 0.3994(4) 0.0124(16) Uani 1 1 d . .
C66 C 0.6605(7) 0.6214(3) 0.4510(4) 0.0170(6) Uani 1 1 d . .
C67 C 0.4700(8) 0.6232(3) 0.4277(4) 0.0170(6) Uani 1 1 d . .
C68 C 0.5096(8) 0.5750(4) 0.4059(4) 0.0170(6) Uani 1 1 d . .
C69 C 0.4366(8) 0.5400(4) 0.3756(4) 0.0170(6) Uani 1 1 d . .
H69 H 0.464339 0.506739 0.359055 0.020 Uiso 1 1 calc R U
C70 C 0.3197(8) 0.5555(4) 0.3701(4) 0.0170(6) Uani 1 1 d . .
H70 H 0.266015 0.531709 0.350284 0.020 Uiso 1 1 calc R U
C71 C 0.2796(8) 0.6038(3) 0.3922(4) 0.0170(6) Uani 1 1 d . .
H71 H 0.199397 0.613171 0.386870 0.020 Uiso 1 1 calc R U
C72 C 0.3547(8) 0.6393(3) 0.4223(4) 0.0170(6) Uani 1 1 d . .
H72 H 0.327995 0.672934 0.438399 0.020 Uiso 1 1 calc R U
C73 C 0.2205(8) 0.7518(4) 0.7001(5) 0.022(2) Uani 1 1 d . .
H73 H 0.181748 0.728232 0.672081 0.027 Uiso 1 1 calc R U
C74 C 0.3388(10) 0.7437(5) 0.7148(5) 0.029(2) Uani 1 1 d . .
H74 H 0.382277 0.715411 0.696067 0.035 Uiso 1 1 calc R U
C75 C 0.3912(9) 0.7779(5) 0.7572(5) 0.036(3) Uani 1 1 d . .
H75 H 0.471428 0.772577 0.767535 0.043 Uiso 1 1 calc R U
C76 C 0.3287(10) 0.8206(6) 0.7855(5) 0.041(3) Uani 1 1 d . .
H76 H 0.366078 0.843390 0.814824 0.049 Uiso 1 1 calc R U
C77 C 0.2116(9) 0.8286(6) 0.7696(5) 0.036(3) Uani 1 1 d . .
H77 H 0.167954 0.857073 0.788044 0.043 Uiso 1 1 calc R U
C78 C 0.1594(8) 0.7951(4) 0.7272(5) 0.024(2) Uani 1 1 d . .
C79 C 0.0596(9) 0.8573(4) 0.6450(5) 0.030(2) Uani 1 1 d . .
H79 H 0.096645 0.889778 0.664733 0.036 Uiso 1 1 calc R U
C80 C -0.0320(10) 0.8748(4) 0.5935(6) 0.043(3) Uani 1 1 d . .
H80A H -0.094394 0.847619 0.585671 0.052 Uiso 1 1 calc R U
H80B H -0.065605 0.911495 0.599422 0.052 Uiso 1 1 calc R U
C81 C 0.0667(10) 0.8729(4) 0.5485(6) 0.036(3) Uani 1 1 d . .
H81A H 0.104638 0.908504 0.541431 0.043 Uiso 1 1 calc R U
H81B H 0.045810 0.855104 0.509248 0.043 Uiso 1 1 calc R U
C82 C 0.1358(8) 0.8350(3) 0.5943(5) 0.021(2) Uani 1 1 d . .
H82 H 0.119023 0.795785 0.586319 0.025 Uiso 1 1 calc R U
C83 C 0.2674(9) 0.8453(3) 0.6027(5) 0.0188(19) Uani 1 1 d . .
C84 C 0.3177(9) 0.7644(3) 0.5368(4) 0.0183(18) Uani 1 1 d . .
C85 C 0.5111(8) 0.7605(4) 0.5581(4) 0.0192(18) Uani 1 1 d . .
C86 C 0.4678(8) 0.8054(3) 0.5899(4) 0.0173(17) Uani 1 1 d . .
C87 C 0.5415(9) 0.8371(4) 0.6253(4) 0.0218(19) Uani 1 1 d . .
H87 H 0.514533 0.868962 0.645392 0.026 Uiso 1 1 calc R U
C88 C 0.6588(10) 0.8197(4) 0.6301(4) 0.025(2) Uani 1 1 d . .
H88 H 0.711639 0.838889 0.655982 0.030 Uiso 1 1 calc R U
C89 C 0.6991(9) 0.7744(4) 0.5973(5) 0.026(2) Uani 1 1 d . .
H89 H 0.779324 0.764446 0.600978 0.031 Uiso 1 1 calc R U
C90 C 0.6264(9) 0.7438(4) 0.5600(4) 0.023(2) Uani 1 1 d . .
H90 H 0.653870 0.713473 0.537298 0.028 Uiso 1 1 calc R U
C91 C 0.2055(8) 0.5083(4) 0.6765(4) 0.0195(8) Uani 1 1 d . .
H91 H 0.166554 0.486904 0.646395 0.023 Uiso 1 1 calc R U
C92 C 0.3236(8) 0.4970(4) 0.6934(4) 0.0195(8) Uani 1 1 d . .
H92 H 0.365006 0.467930 0.674855 0.023 Uiso 1 1 calc R U
C93 C 0.3763(8) 0.5287(3) 0.7365(4) 0.0195(8) Uani 1 1 d . .
H93 H 0.456540 0.522720 0.746285 0.023 Uiso 1 1 calc R U
C94 C 0.3160(8) 0.5694(3) 0.7665(4) 0.0195(8) Uani 1 1 d . .
H94 H 0.353481 0.588782 0.798818 0.023 Uiso 1 1 calc R U
C95 C 0.2004(8) 0.5825(4) 0.7499(4) 0.0195(8) Uani 1 1 d . .
H95 H 0.160264 0.611727 0.768995 0.023 Uiso 1 1 calc R U
C96 C 0.1471(8) 0.5519(4) 0.7055(4) 0.0195(8) Uani 1 1 d . .
C97 C 0.0526(8) 0.6205(4) 0.6272(5) 0.0275(12) Uani 1 1 d . .
H97 H 0.090858 0.651732 0.648816 0.033 Uiso 1 1 calc R U
C98 C -0.0393(8) 0.6401(4) 0.5785(5) 0.0275(12) Uani 1 1 d . .
H98A H -0.069985 0.677090 0.585865 0.033 Uiso 1 1 calc R U
H98B H -0.103937 0.613955 0.570970 0.033 Uiso 1 1 calc R U
C99 C 0.0608(8) 0.6375(4) 0.5298(5) 0.0275(12) Uani 1 1 d . .
H99A H 0.037273 0.620173 0.490751 0.033 Uiso 1 1 calc R U
H99B H 0.100355 0.672759 0.522618 0.033 Uiso 1 1 calc R U
C100 C 0.1285(8) 0.5989(4) 0.5748(5) 0.0275(12) Uani 1 1 d . .
H100 H 0.112425 0.559746 0.565902 0.033 Uiso 1 1 calc R U
C101 C 0.2585(9) 0.6099(4) 0.5839(6) 0.0355(17) Uani 1 1 d . .
C102 C 0.3100(8) 0.5235(4) 0.5264(5) 0.0213(8) Uani 1 1 d . .
C103 C 0.4598(8) 0.5697(4) 0.5728(4) 0.0213(8) Uani 1 1 d . .
C104 C 0.5016(8) 0.5223(4) 0.5483(5) 0.0213(8) Uani 1 1 d . .
C105 C 0.6177(8) 0.5047(4) 0.5532(5) 0.0210(19) Uani 1 1 d . .
H105 H 0.644820 0.471371 0.536461 0.025 Uiso 1 1 calc R U
C106 C 0.6899(9) 0.5409(4) 0.5850(5) 0.030(2) Uani 1 1 d . .
H106 H 0.770842 0.532284 0.588923 0.036 Uiso 1 1 calc R U
C107 C 0.6502(8) 0.5885(4) 0.6112(5) 0.031(3) Uani 1 1 d . .
H107 H 0.703276 0.611034 0.633238 0.038 Uiso 1 1 calc R U
C108 C 0.5321(8) 0.6037(4) 0.6055(5) 0.032(3) Uani 1 1 d . .
H108 H 0.503355 0.636170 0.623465 0.038 Uiso 1 1 calc R U
C109 C 0.2084(9) 0.2520(4) 0.6756(4) 0.0259(9) Uani 1 1 d . .
H109 H 0.166193 0.229074 0.648316 0.031 Uiso 1 1 calc R U
C110 C 0.3269(9) 0.2403(4) 0.6914(4) 0.0259(9) Uani 1 1 d . .
H110 H 0.364241 0.209231 0.674773 0.031 Uiso 1 1 calc R U
C111 C 0.3864(9) 0.2731(4) 0.7298(4) 0.0259(9) Uani 1 1 d . .
H111 H 0.466644 0.266177 0.738896 0.031 Uiso 1 1 calc R U
C112 C 0.3302(10) 0.3169(4) 0.7559(4) 0.0259(9) Uani 1 1 d . .
H112 H 0.371523 0.338611 0.784783 0.031 Uiso 1 1 calc R U
C113 C 0.2142(10) 0.3302(4) 0.7412(4) 0.0259(9) Uani 1 1 d . .
H113 H 0.178220 0.361198 0.758962 0.031 Uiso 1 1 calc R U
C114 C 0.1538(10) 0.2988(4) 0.7015(4) 0.0259(9) Uani 1 1 d . .
C115 C 0.0574(8) 0.3682(4) 0.6240(4) 0.0198(19) Uani 1 1 d . .
H115 H 0.100001 0.398368 0.645348 0.024 Uiso 1 1 calc R U
C116 C -0.0374(8) 0.3904(4) 0.5796(4) 0.022(2) Uani 1 1 d . .
H11C H -0.064316 0.427682 0.589056 0.027 Uiso 1 1 calc R U
H11D H -0.104277 0.365480 0.572619 0.027 Uiso 1 1 calc R U
C117 C 0.0608(9) 0.3873(4) 0.5292(4) 0.022(2) Uani 1 1 d . .
H11A H 0.033267 0.372079 0.489779 0.027 Uiso 1 1 calc R U
H11B H 0.103126 0.422015 0.522996 0.027 Uiso 1 1 calc R U
C118 C 0.1271(8) 0.3468(4) 0.5692(4) 0.023(2) Uani 1 1 d . .
H118 H 0.105974 0.308365 0.559043 0.028 Uiso 1 1 calc R U
C119 C 0.2594(9) 0.3546(4) 0.5744(5) 0.025(2) Uani 1 1 d . .
C120 C 0.3068(11) 0.2615(4) 0.5341(5) 0.0308(8) Uani 1 1 d . .
C121 C 0.4580(11) 0.3122(4) 0.5723(4) 0.0308(8) Uani 1 1 d . .
C122 C 0.5012(10) 0.2608(4) 0.5570(4) 0.0308(8) Uani 1 1 d . .
C123 C 0.6140(10) 0.2441(4) 0.5649(4) 0.0308(8) Uani 1 1 d . .
H123 H 0.638895 0.208478 0.554537 0.037 Uiso 1 1 calc R U
C124 C 0.6889(10) 0.2818(4) 0.5887(4) 0.0308(8) Uani 1 1 d . .
H124 H 0.769168 0.272662 0.594465 0.037 Uiso 1 1 calc R U
C125 C 0.6495(10) 0.3344(4) 0.6050(4) 0.0308(8) Uani 1 1 d . .
H125 H 0.704090 0.359566 0.621786 0.037 Uiso 1 1 calc R U
C126 C 0.5323(10) 0.3504(4) 0.5972(4) 0.0308(8) Uani 1 1 d . .
H126 H 0.505826 0.385546 0.608430 0.037 Uiso 1 1 calc R U
C127 C 0.2422(9) -0.0038(3) 0.6980(4) 0.0183(8) Uani 1 1 d . .
H127 H 0.202520 -0.028223 0.671282 0.022 Uiso 1 1 calc R U
C128 C 0.3589(9) -0.0139(3) 0.7157(4) 0.0183(8) Uani 1 1 d . .
H128 H 0.400111 -0.043941 0.699218 0.022 Uiso 1 1 calc R U
C129 C 0.4135(9) 0.0203(3) 0.7575(4) 0.0183(8) Uani 1 1 d . .
H129 H 0.491684 0.013204 0.770396 0.022 Uiso 1 1 calc R U
C130 C 0.3541(9) 0.0648(3) 0.7803(4) 0.0183(8) Uani 1 1 d . .
H130 H 0.392046 0.088447 0.808468 0.022 Uiso 1 1 calc R U
C131 C 0.2394(9) 0.0751(3) 0.7621(4) 0.0183(8) Uani 1 1 d . .
H131 H 0.197929 0.104997 0.778936 0.022 Uiso 1 1 calc R U
C132 C 0.1857(9) 0.0417(3) 0.7197(4) 0.0183(8) Uani 1 1 d . .
C133 C 0.0963(11) 0.1039(4) 0.6329(5) 0.0366(15) Uani 1 1 d . .
H133 H 0.138263 0.135237 0.652159 0.044 Uiso 1 1 calc R U
C134 C 0.0042(11) 0.1239(4) 0.5837(5) 0.0366(15) Uani 1 1 d . .
H13A H -0.061781 0.098488 0.576753 0.044 Uiso 1 1 calc R U
H13B H -0.024269 0.161425 0.590452 0.044 Uiso 1 1 calc R U
C135 C 0.1011(11) 0.1196(4) 0.5366(5) 0.0366(15) Uani 1 1 d . .
H13C H 0.143240 0.154133 0.529276 0.044 Uiso 1 1 calc R U
H13D H 0.076007 0.102606 0.497632 0.044 Uiso 1 1 calc R U
C136 C 0.1689(11) 0.0787(4) 0.5825(5) 0.0366(15) Uani 1 1 d . .
H136 H 0.147952 0.039824 0.574878 0.044 Uiso 1 1 calc R U
C137 C 0.2979(11) 0.0869(4) 0.5887(4) 0.027(2) Uani 1 1 d . .
C138 C 0.3441(9) -0.0074(3) 0.5454(4) 0.0230(7) Uani 1 1 d . .
C139 C 0.5364(9) -0.0086(3) 0.5678(4) 0.0230(7) Uani 1 1 d . .
C140 C 0.4964(9) 0.0425(3) 0.5859(4) 0.0230(7) Uani 1 1 d . .
C141 C 0.5744(9) 0.0804(3) 0.6107(4) 0.0230(7) Uani 1 1 d . .
H141 H 0.549636 0.115942 0.621647 0.028 Uiso 1 1 calc R U
C142 C 0.6916(9) 0.0635(3) 0.6187(4) 0.0230(7) Uani 1 1 d . .
H142 H 0.746671 0.087539 0.637081 0.028 Uiso 1 1 calc R U
C143 C 0.7285(9) 0.0115(3) 0.5999(4) 0.0230(7) Uani 1 1 d . .
H143 H 0.808229 0.001114 0.604809 0.028 Uiso 1 1 calc R U
C144 C 0.6483(9) -0.0249(3) 0.5739(4) 0.0230(7) Uani 1 1 d . .
H144 H 0.672118 -0.060041 0.561063 0.028 Uiso 1 1 calc R U
N1 N 0.6555(7) -0.1937(3) 0.4235(3) 0.0236(17) Uani 1 1 d . .
N2 N 0.6652(8) 0.0556(3) 0.4446(3) 0.0193(16) Uani 1 1 d . .
N3 N 0.6266(7) 0.3230(3) 0.4329(4) 0.029(2) Uani 1 1 d . .
N4 N 0.6330(7) 0.5745(3) 0.4188(4) 0.0170(6) Uani 1 1 d . .
N5 N 0.3465(7) 0.8073(3) 0.5754(3) 0.0151(14) Uani 1 1 d . .
N6 N 0.3374(7) 0.5700(3) 0.5601(4) 0.0213(8) Uani 1 1 d . .
N7 N 0.3362(9) 0.3118(3) 0.5594(4) 0.0308(8) Uani 1 1 d . .
N8 N 0.3748(8) 0.0433(3) 0.5730(4) 0.0230(7) Uani 1 1 d . .
O1 O 1.0315(8) -0.1427(3) 0.3396(3) 0.039(2) Uani 1 1 d . .
O2 O 0.6935(6) -0.2681(3) 0.3683(3) 0.0318(18) Uani 1 1 d . .
O3 O 0.7759(7) -0.1392(3) 0.4861(3) 0.0260(16) Uani 1 1 d . .
O4 O 0.5839(6) -0.1222(3) 0.4743(3) 0.0248(15) Uani 1 1 d . .
O5 O 1.0429(8) 0.0983(3) 0.3639(4) 0.042(2) Uani 1 1 d . .
O6 O 0.7017(7) -0.0275(3) 0.4032(3) 0.0245(15) Uani 1 1 d . .
O7 O 0.7866(8) 0.1226(3) 0.4903(4) 0.037(2) Uani 1 1 d . .
O8 O 0.5963(8) 0.1374(3) 0.4742(3) 0.038(2) Uani 1 1 d . .
O9 O 0.9988(6) 0.3620(3) 0.3515(3) 0.0274(16) Uani 1 1 d . .
O10 O 0.6593(8) 0.2386(4) 0.3986(4) 0.054(3) Uani 1 1 d . .
O11 O 0.7477(6) 0.3903(2) 0.4772(3) 0.0197(14) Uani 1 1 d . .
O12 O 0.5560(5) 0.4050(2) 0.4580(3) 0.0211(13) Uani 1 1 d . .
O13 O 1.0047(6) 0.6132(3) 0.3293(3) 0.0261(16) Uani 1 1 d . .
O14 O 0.6687(6) 0.4922(3) 0.3764(3) 0.0190(14) Uani 1 1 d . .
O15 O 0.7528(6) 0.6360(3) 0.4726(4) 0.0279(17) Uani 1 1 d . .
O16 O 0.5621(5) 0.6516(2) 0.4561(3) 0.0170(6) Uani 1 1 d . .
O17 O -0.0305(6) 0.7600(3) 0.6665(4) 0.0314(18) Uani 1 1 d . .
O18 O 0.3053(6) 0.8819(2) 0.6312(4) 0.0259(16) Uani 1 1 d . .
O19 O 0.2277(6) 0.7522(2) 0.5133(3) 0.0200(14) Uani 1 1 d . .
O20 O 0.4213(6) 0.7357(2) 0.5255(3) 0.0177(13) Uani 1 1 d . .
O21 O -0.0415(6) 0.5224(3) 0.6415(4) 0.0389(7) Uani 1 1 d . .
O22 O 0.2960(6) 0.6478(3) 0.6094(4) 0.0355(17) Uani 1 1 d . .
O23 O 0.2179(6) 0.5083(3) 0.5046(3) 0.0269(16) Uani 1 1 d . .
O24 O 0.4110(5) 0.4926(3) 0.5212(3) 0.0213(8) Uani 1 1 d . .
O25 O -0.0389(7) 0.2706(3) 0.6401(4) 0.039(2) Uani 1 1 d . .
O26 O 0.3010(7) 0.3962(3) 0.5938(4) 0.0287(17) Uani 1 1 d . .
O27 O 0.2125(8) 0.2462(3) 0.5160(4) 0.049(3) Uani 1 1 d . .
O28 O 0.4073(7) 0.2311(3) 0.5330(3) 0.0308(8) Uani 1 1 d . .
O29 O -0.0008(7) 0.0066(3) 0.6570(4) 0.037(2) Uani 1 1 d . .
O30 O 0.3396(8) 0.1269(3) 0.6085(4) 0.0340(19) Uani 1 1 d . .
O31 O 0.2538(7) -0.0225(2) 0.5268(4) 0.0272(17) Uani 1 1 d . .
O32 O 0.4440(6) -0.0391(2) 0.5445(3) 0.0230(7) Uani 1 1 d . .
S1 S 0.9866(2) -0.18740(12) 0.30049(12) 0.0298(6) Uani 1 1 d . .
S2 S 0.9963(3) 0.05391(12) 0.32486(12) 0.0306(6) Uani 1 1 d . .
S3 S 0.9558(2) 0.31448(11) 0.31505(12) 0.0255(5) Uani 1 1 d . .
S4 S 0.9631(2) 0.56376(10) 0.29668(11) 0.0202(5) Uani 1 1 d . .
S5 S 0.0126(2) 0.80835(12) 0.70182(13) 0.0316(6) Uani 1 1 d . .
S6 S 0.0030(2) 0.56926(12) 0.68019(16) 0.0389(7) Uani 1 1 d . .
S7 S 0.0091(2) 0.31690(11) 0.67744(12) 0.0268(6) Uani 1 1 d . .
S8 S 0.0428(3) 0.05610(12) 0.69152(13) 0.0339(7) Uani 1 1 d . .

loop_
_atom_site_aniso_label
_atom_site_aniso_U_11
_atom_site_aniso_U_22
_atom_site_aniso_U_33
_atom_site_aniso_U_23
_atom_site_aniso_U_13
_atom_site_aniso_U_12
C1 0.038(6) 0.024(4) 0.012(4) -0.007(3) -0.002(4) 0.008(4)
C2 0.030(5) 0.026(4) 0.010(4) -0.005(3) -0.010(3) -0.008(4)
C3 0.038(6) 0.025(4) 0.015(4) 0.005(3) 0.001(4) -0.012(4)
C4 0.049(7) 0.019(4) 0.030(5) 0.002(4) 0.016(5) -0.009(4)
C5 0.065(8) 0.020(4) 0.014(4) -0.008(3) 0.001(4) -0.020(5)
C6 0.032(6) 0.036(5) 0.013(4) 0.002(4) -0.009(4) -0.010(4)
C7 0.024(5) 0.025(4) 0.025(5) -0.007(4) 0.005(4) -0.005(4)
C8 0.036(6) 0.028(5) 0.026(5) -0.005(4) -0.002(4) -0.002(4)
C9 0.031(6) 0.045(6) 0.023(5) 0.003(4) -0.006(4) -0.014(5)
C10 0.027(5) 0.026(4) 0.016(4) -0.007(3) 0.004(3) -0.014(4)
C11 0.033(6) 0.034(5) 0.014(4) -0.003(4) -0.003(4) -0.011(4)
C12 0.039(6) 0.016(4) 0.016(4) 0.003(3) -0.008(4) -0.008(4)
C13 0.021(5) 0.019(4) 0.018(4) 0.001(3) -0.010(3) -0.008(3)
C14 0.027(5) 0.030(4) 0.005(3) -0.004(3) -0.003(3) -0.008(4)
C15 0.022(5) 0.058(7) 0.014(4) -0.017(4) -0.005(4) -0.009(5)
C16 0.021(5) 0.049(6) 0.011(4) 0.007(4) -0.006(4) -0.015(4)
C17 0.012(4) 0.031(5) 0.011(4) 0.011(3) -0.002(3) -0.008(3)
C18 0.027(5) 0.022(4) 0.024(5) 0.000(4) -0.004(4) -0.004(4)
C19 0.049(3) 0.031(2) 0.0144(19) 0.0029(16) -0.0079(18) -0.007(2)
C20 0.049(3) 0.031(2) 0.0144(19) 0.0029(16) -0.0079(18) -0.007(2)
C21 0.049(3) 0.031(2) 0.0144(19) 0.0029(16) -0.0079(18) -0.007(2)
C22 0.049(3) 0.031(2) 0.0144(19) 0.0029(16) -0.0079(18) -0.007(2)
C23 0.049(3) 0.031(2) 0.0144(19) 0.0029(16) -0.0079(18) -0.007(2)
C24 0.049(3) 0.031(2) 0.0144(19) 0.0029(16) -0.0079(18) -0.007(2)
C25 0.034(6) 0.022(4) 0.028(5) -0.005(4) -0.014(4) -0.009(4)
C26 0.044(6) 0.011(4) 0.051(7) 0.001(4) -0.022(5) 0.005(4)
C27 0.038(6) 0.022(4) 0.040(6) 0.014(4) -0.026(5) 0.000(4)
C28 0.051(7) 0.011(4) 0.019(4) 0.005(3) -0.017(4) -0.009(4)
C29 0.037(5) 0.009(3) 0.007(4) 0.002(3) -0.011(3) 0.000(3)
C30 0.071(8) 0.003(3) 0.016(4) 0.001(3) -0.017(4) -0.006(4)
C31 0.044(3) 0.0155(16) 0.0126(16) -0.0012(13) -0.0134(16) 0.0007(16)
C32 0.044(3) 0.0155(16) 0.0126(16) -0.0012(13) -0.0134(16) 0.0007(16)
C33 0.044(3) 0.0155(16) 0.0126(16) -0.0012(13) -0.0134(16) 0.0007(16)
C34 0.044(3) 0.0155(16) 0.0126(16) -0.0012(13) -0.0134(16) 0.0007(16)
C35 0.044(3) 0.0155(16) 0.0126(16) -0.0012(13) -0.0134(16) 0.0007(16)
C36 0.044(3) 0.0155(16) 0.0126(16) -0.0012(13) -0.0134(16) 0.0007(16)
C37 0.025(2) 0.034(2) 0.035(2) -0.0113(18) -0.0003(18) -0.0092(18)
C38 0.025(2) 0.034(2) 0.035(2) -0.0113(18) -0.0003(18) -0.0092(18)
C39 0.025(2) 0.034(2) 0.035(2) -0.0113(18) -0.0003(18) -0.0092(18)
C40 0.025(2) 0.034(2) 0.035(2) -0.0113(18) -0.0003(18) -0.0092(18)
C41 0.025(2) 0.034(2) 0.035(2) -0.0113(18) -0.0003(18) -0.0092(18)
C42 0.025(2) 0.034(2) 0.035(2) -0.0113(18) -0.0003(18) -0.0092(18)
C43 0.035(6) 0.031(5) 0.020(5) -0.021(4) 0.011(4) -0.007(4)
C44 0.048(7) 0.046(7) 0.034(6) -0.011(5) 0.007(5) -0.013(5)
C45 0.071(10) 0.090(10) 0.027(6) -0.022(6) 0.011(6) -0.055(8)
C46 0.035(6) 0.038(5) 0.014(4) -0.016(4) 0.011(4) -0.014(4)
C47 0.039(7) 0.047(6) 0.025(5) -0.022(5) 0.016(5) -0.026(5)
C48 0.010(4) 0.027(4) 0.014(4) 0.000(3) 0.004(3) 0.002(3)
C49 0.023(2) 0.074(3) 0.0167(18) -0.0101(19) 0.0065(15) -0.028(2)
C50 0.023(2) 0.074(3) 0.0167(18) -0.0101(19) 0.0065(15) -0.028(2)
C51 0.023(2) 0.074(3) 0.0167(18) -0.0101(19) 0.0065(15) -0.028(2)
C52 0.023(2) 0.074(3) 0.0167(18) -0.0101(19) 0.0065(15) -0.028(2)
C53 0.023(2) 0.074(3) 0.0167(18) -0.0101(19) 0.0065(15) -0.028(2)
C54 0.023(2) 0.074(3) 0.0167(18) -0.0101(19) 0.0065(15) -0.028(2)
C55 0.023(5) 0.017(4) 0.026(5) -0.002(3) -0.004(4) -0.004(3)
C56 0.025(5) 0.021(4) 0.025(5) 0.002(4) -0.011(4) -0.014(4)
C57 0.030(5) 0.020(4) 0.028(5) 0.010(4) -0.011(4) -0.012(4)
C58 0.031(5) 0.030(5) 0.020(5) 0.002(4) 0.002(4) -0.002(4)
C59 0.044(6) 0.020(4) 0.025(5) 0.001(4) -0.006(4) -0.023(4)
C60 0.020(5) 0.030(5) 0.024(5) 0.006(4) -0.002(4) -0.015(4)
C61 0.010(2) 0.021(2) 0.019(2) -0.0045(16) 0.0081(16) 0.0003(16)
C62 0.010(2) 0.021(2) 0.019(2) -0.0045(16) 0.0081(16) 0.0003(16)
C63 0.010(2) 0.021(2) 0.019(2) -0.0045(16) 0.0081(16) 0.0003(16)
C64 0.010(2) 0.021(2) 0.019(2) -0.0045(16) 0.0081(16) 0.0003(16)
C65 0.011(4) 0.011(3) 0.015(4) -0.001(3) 0.005(3) 0.002(3)
C66 0.0089(13) 0.0204(12) 0.0217(14) -0.0080(11) 0.0030(10) 0.0006(10)
C67 0.0089(13) 0.0204(12) 0.0217(14) -0.0080(11) 0.0030(10) 0.0006(10)
C68 0.0089(13) 0.0204(12) 0.0217(14) -0.0080(11) 0.0030(10) 0.0006(10)
C69 0.0089(13) 0.0204(12) 0.0217(14) -0.0080(11) 0.0030(10) 0.0006(10)
C70 0.0089(13) 0.0204(12) 0.0217(14) -0.0080(11) 0.0030(10) 0.0006(10)
C71 0.0089(13) 0.0204(12) 0.0217(14) -0.0080(11) 0.0030(10) 0.0006(10)
C72 0.0089(13) 0.0204(12) 0.0217(14) -0.0080(11) 0.0030(10) 0.0006(10)
C73 0.011(4) 0.024(4) 0.031(5) 0.012(4) 0.004(4) 0.010(3)
C74 0.024(5) 0.034(5) 0.029(5) 0.010(4) -0.006(4) 0.007(4)
C75 0.010(5) 0.068(8) 0.029(6) 0.008(5) -0.004(4) 0.011(5)
C76 0.028(6) 0.075(9) 0.019(5) -0.004(5) 0.007(4) 0.005(6)
C77 0.014(5) 0.069(8) 0.026(6) -0.001(5) 0.005(4) 0.001(5)
C78 0.009(4) 0.038(5) 0.026(5) 0.013(4) 0.005(4) 0.010(4)
C79 0.021(5) 0.017(4) 0.052(7) -0.010(4) -0.019(5) 0.005(4)
C80 0.032(6) 0.018(4) 0.080(9) 0.009(5) -0.038(6) 0.003(4)
C81 0.037(6) 0.019(4) 0.051(7) 0.016(4) -0.025(5) -0.002(4)
C82 0.025(5) 0.009(3) 0.030(5) 0.003(3) -0.014(4) 0.000(3)
C83 0.018(5) 0.011(4) 0.027(5) 0.006(3) -0.010(4) 0.002(3)
C84 0.029(5) 0.014(4) 0.011(4) -0.005(3) -0.006(3) 0.004(3)
C85 0.018(4) 0.023(4) 0.016(4) -0.007(3) 0.000(3) -0.007(3)
C86 0.021(5) 0.010(3) 0.020(4) -0.001(3) -0.001(3) -0.002(3)
C87 0.030(5) 0.012(4) 0.023(4) 0.003(3) -0.001(4) -0.002(3)
C88 0.034(6) 0.023(4) 0.018(4) -0.001(3) -0.007(4) -0.006(4)
C89 0.026(5) 0.014(4) 0.036(5) 0.003(4) -0.006(4) 0.003(3)
C90 0.022(5) 0.018(4) 0.029(5) -0.004(3) -0.001(4) -0.002(3)
C91 0.0121(18) 0.0178(16) 0.028(2) 0.0028(14) -0.0058(14) 0.0006(13)
C92 0.0121(18) 0.0178(16) 0.028(2) 0.0028(14) -0.0058(14) 0.0006(13)
C93 0.0121(18) 0.0178(16) 0.028(2) 0.0028(14) -0.0058(14) 0.0006(13)
C94 0.0121(18) 0.0178(16) 0.028(2) 0.0028(14) -0.0058(14) 0.0006(13)
C95 0.0121(18) 0.0178(16) 0.028(2) 0.0028(14) -0.0058(14) 0.0006(13)
C96 0.0121(18) 0.0178(16) 0.028(2) 0.0028(14) -0.0058(14) 0.0006(13)
C97 0.007(2) 0.016(2) 0.060(4) 0.017(2) -0.003(2) 0.0030(16)
C98 0.007(2) 0.016(2) 0.060(4) 0.017(2) -0.003(2) 0.0030(16)
C99 0.007(2) 0.016(2) 0.060(4) 0.017(2) -0.003(2) 0.0030(16)
C100 0.007(2) 0.016(2) 0.060(4) 0.017(2) -0.003(2) 0.0030(16)
C101 0.016(3) 0.016(2) 0.074(5) 0.022(3) -0.006(3) -0.003(2)
C102 0.0042(17) 0.0294(18) 0.030(2) 0.0104(15) -0.0037(14) -0.0044(14)
C103 0.0042(17) 0.0294(18) 0.030(2) 0.0104(15) -0.0037(14) -0.0044(14)
C104 0.0042(17) 0.0294(18) 0.030(2) 0.0104(15) -0.0037(14) -0.0044(14)
C105 0.009(4) 0.027(4) 0.027(5) 0.007(4) -0.002(3) -0.002(3)
C106 0.006(4) 0.031(5) 0.052(7) 0.013(4) -0.010(4) -0.008(4)
C107 0.009(4) 0.018(4) 0.067(8) -0.001(4) -0.006(4) -0.003(3)
C108 0.012(4) 0.012(4) 0.072(8) 0.008(4) 0.001(4) -0.005(3)
C109 0.039(3) 0.0188(17) 0.0200(19) 0.0025(14) 0.0073(16) 0.0143(16)
C110 0.039(3) 0.0188(17) 0.0200(19) 0.0025(14) 0.0073(16) 0.0143(16)
C111 0.039(3) 0.0188(17) 0.0200(19) 0.0025(14) 0.0073(16) 0.0143(16)
C112 0.039(3) 0.0188(17) 0.0200(19) 0.0025(14) 0.0073(16) 0.0143(16)
C113 0.039(3) 0.0188(17) 0.0200(19) 0.0025(14) 0.0073(16) 0.0143(16)
C114 0.039(3) 0.0188(17) 0.0200(19) 0.0025(14) 0.0073(16) 0.0143(16)
C115 0.020(5) 0.019(4) 0.020(4) 0.006(3) -0.001(3) -0.003(3)
C116 0.018(5) 0.028(4) 0.021(4) 0.014(4) -0.006(4) -0.006(4)
C117 0.022(5) 0.030(5) 0.015(4) 0.012(3) -0.001(3) -0.008(4)
C118 0.016(5) 0.031(5) 0.022(5) 0.000(4) -0.001(4) -0.012(4)
C119 0.026(5) 0.030(5) 0.021(5) 0.007(4) 0.002(4) -0.014(4)
C120 0.048(2) 0.0284(15) 0.0164(14) -0.0057(12) 0.0104(14) -0.0108(14)
C121 0.048(2) 0.0284(15) 0.0164(14) -0.0057(12) 0.0104(14) -0.0108(14)
C122 0.048(2) 0.0284(15) 0.0164(14) -0.0057(12) 0.0104(14) -0.0108(14)
C123 0.048(2) 0.0284(15) 0.0164(14) -0.0057(12) 0.0104(14) -0.0108(14)
C124 0.048(2) 0.0284(15) 0.0164(14) -0.0057(12) 0.0104(14) -0.0108(14)
C125 0.048(2) 0.0284(15) 0.0164(14) -0.0057(12) 0.0104(14) -0.0108(14)
C126 0.048(2) 0.0284(15) 0.0164(14) -0.0057(12) 0.0104(14) -0.0108(14)
C127 0.032(2) 0.0118(15) 0.0115(15) -0.0015(12) -0.0029(14) 0.0040(14)
C128 0.032(2) 0.0118(15) 0.0115(15) -0.0015(12) -0.0029(14) 0.0040(14)
C129 0.032(2) 0.0118(15) 0.0115(15) -0.0015(12) -0.0029(14) 0.0040(14)
C130 0.032(2) 0.0118(15) 0.0115(15) -0.0015(12) -0.0029(14) 0.0040(14)
C131 0.032(2) 0.0118(15) 0.0115(15) -0.0015(12) -0.0029(14) 0.0040(14)
C132 0.032(2) 0.0118(15) 0.0115(15) -0.0015(12) -0.0029(14) 0.0040(14)
C133 0.056(4) 0.015(2) 0.039(3) 0.011(2) -0.032(3) -0.006(2)
C134 0.056(4) 0.015(2) 0.039(3) 0.011(2) -0.032(3) -0.006(2)
C135 0.056(4) 0.015(2) 0.039(3) 0.011(2) -0.032(3) -0.006(2)
C136 0.056(4) 0.015(2) 0.039(3) 0.011(2) -0.032(3) -0.006(2)
C137 0.051(7) 0.013(4) 0.017(4) 0.004(3) -0.012(4) -0.004(4)
C138 0.0380(18) 0.0059(11) 0.0247(14) 0.0061(10) -0.0165(13) -0.0027(11)
C139 0.0380(18) 0.0059(11) 0.0247(14) 0.0061(10) -0.0165(13) -0.0027(11)
C140 0.0380(18) 0.0059(11) 0.0247(14) 0.0061(10) -0.0165(13) -0.0027(11)
C141 0.0380(18) 0.0059(11) 0.0247(14) 0.0061(10) -0.0165(13) -0.0027(11)
C142 0.0380(18) 0.0059(11) 0.0247(14) 0.0061(10) -0.0165(13) -0.0027(11)
C143 0.0380(18) 0.0059(11) 0.0247(14) 0.0061(10) -0.0165(13) -0.0027(11)
C144 0.0380(18) 0.0059(11) 0.0247(14) 0.0061(10) -0.0165(13) -0.0027(11)
N1 0.026(4) 0.030(4) 0.015(4) -0.014(3) -0.007(3) -0.006(3)
N2 0.040(4) 0.005(3) 0.013(3) 0.002(2) -0.011(3) -0.001(3)
N3 0.021(4) 0.050(5) 0.017(4) -0.016(3) 0.005(3) -0.026(4)
N4 0.0089(13) 0.0204(12) 0.0217(14) -0.0080(11) 0.0030(10) 0.0006(10)
N5 0.021(4) 0.007(3) 0.017(3) 0.000(2) -0.004(3) -0.003(3)
N6 0.0042(17) 0.0294(18) 0.030(2) 0.0104(15) -0.0037(14) -0.0044(14)
N7 0.048(2) 0.0284(15) 0.0164(14) -0.0057(12) 0.0104(14) -0.0108(14)
N8 0.0380(18) 0.0059(11) 0.0247(14) 0.0061(10) -0.0165(13) -0.0027(11)
O1 0.046(5) 0.042(4) 0.028(4) 0.001(3) -0.010(3) -0.029(4)
O2 0.023(4) 0.042(4) 0.031(4) -0.021(3) -0.006(3) -0.005(3)
O3 0.036(4) 0.018(3) 0.024(4) -0.004(3) -0.012(3) -0.007(3)
O4 0.028(4) 0.019(3) 0.027(3) -0.012(3) -0.013(3) 0.001(3)
O5 0.068(6) 0.029(4) 0.030(4) 0.020(3) -0.036(4) -0.032(4)
O6 0.034(4) 0.016(3) 0.024(4) -0.009(3) -0.005(3) -0.006(3)
O7 0.067(6) 0.012(3) 0.032(4) 0.006(3) -0.028(4) -0.007(3)
O8 0.068(5) 0.010(3) 0.034(4) -0.008(3) -0.024(4) 0.006(3)
O9 0.017(3) 0.033(4) 0.033(4) -0.006(3) -0.001(3) -0.008(3)
O10 0.052(6) 0.059(5) 0.050(5) -0.032(4) 0.031(4) -0.046(5)
O11 0.015(3) 0.022(3) 0.022(3) -0.002(2) -0.007(2) -0.010(2)
O12 0.016(3) 0.027(3) 0.021(3) 0.003(2) -0.007(2) -0.010(2)
O13 0.021(4) 0.025(3) 0.032(4) 0.001(3) -0.002(3) -0.019(3)
O14 0.008(3) 0.016(3) 0.033(4) -0.009(2) -0.002(2) -0.001(2)
O15 0.013(3) 0.028(3) 0.043(4) -0.021(3) -0.001(3) 0.001(3)
O16 0.0089(13) 0.0204(12) 0.0217(14) -0.0080(11) 0.0030(10) 0.0006(10)
O17 0.015(4) 0.029(4) 0.050(5) 0.017(3) -0.011(3) -0.007(3)
O18 0.029(4) 0.010(3) 0.039(4) 0.004(3) -0.004(3) -0.002(3)
O19 0.026(4) 0.009(3) 0.025(3) -0.001(2) -0.005(3) -0.007(2)
O20 0.021(3) 0.010(2) 0.022(3) -0.007(2) 0.001(2) -0.005(2)
O21 0.0073(11) 0.0322(13) 0.077(2) 0.0130(13) -0.0048(11) -0.0013(9)
O22 0.016(3) 0.016(2) 0.074(5) 0.022(3) -0.006(3) -0.003(2)
O23 0.008(3) 0.048(4) 0.025(4) 0.000(3) -0.006(3) -0.009(3)
O24 0.0042(17) 0.0294(18) 0.030(2) 0.0104(15) -0.0037(14) -0.0044(14)
O25 0.041(5) 0.037(4) 0.039(4) 0.005(3) 0.001(4) -0.018(3)
O26 0.028(4) 0.017(3) 0.041(4) -0.004(3) -0.007(3) -0.003(3)
O27 0.064(6) 0.052(5) 0.031(4) -0.025(4) 0.019(4) -0.034(4)
O28 0.048(2) 0.0284(15) 0.0164(14) -0.0057(12) 0.0104(14) -0.0108(14)
O29 0.041(5) 0.032(4) 0.037(4) 0.009(3) -0.021(4) -0.009(3)
O30 0.055(5) 0.010(3) 0.036(4) -0.004(3) -0.011(4) -0.012(3)
O31 0.036(4) 0.007(3) 0.039(4) 0.004(3) -0.018(3) -0.003(3)
O32 0.0380(18) 0.0059(11) 0.0247(14) 0.0061(10) -0.0165(13) -0.0027(11)
S1 0.0267(13) 0.0427(14) 0.0201(12) -0.0042(10) 0.0004(10) -0.0125(11)
S2 0.0383(16) 0.0340(13) 0.0194(12) 0.0041(10) -0.0115(11) -0.0082(12)
S3 0.0158(12) 0.0365(13) 0.0242(12) -0.0028(10) 0.0022(9) -0.0065(10)
S4 0.0149(12) 0.0259(11) 0.0200(11) 0.0029(9) 0.0052(8) -0.0096(9)
S5 0.0179(13) 0.0427(15) 0.0341(14) 0.0069(12) -0.0047(10) 0.0073(11)
S6 0.0073(11) 0.0322(13) 0.077(2) 0.0130(13) -0.0048(11) -0.0013(9)
S7 0.0243(13) 0.0349(13) 0.0210(12) 0.0053(10) -0.0015(9) -0.0063(10)
S8 0.0349(16) 0.0309(13) 0.0357(15) 0.0021(11) -0.0151(12) 0.0035(11)

loop_
_atom_type_symbol
_atom_type_description
_atom_type_scat_dispersion_real
_atom_type_scat_dispersion_imag
_atom_type_scat_source
C C 0.0031 0.0016 'International Tables Vol C Tables 4.2.6.8 and 6.1.1.4'
H H 0.0000 0.0000 'International Tables Vol C Tables 4.2.6.8 and 6.1.1.4'
N N 0.0061 0.0033 'International Tables Vol C Tables 4.2.6.8 and 6.1.1.4'
O O 0.0109 0.0061 'International Tables Vol C Tables 4.2.6.8 and 6.1.1.4'
S S 0.1250 0.1239 'International Tables Vol C Tables 4.2.6.8 and 6.1.1.4'

loop_
_geom_angle_atom_site_label_1
_geom_angle_atom_site_label_2
_geom_angle_atom_site_label_3
_geom_angle
C2 C1 C6 119.2(9)
C2 C1 H1 120.4
C6 C1 H1 120.4
C3 C2 C1 119.0(8)
C3 C2 H2 120.5
C1 C2 H2 120.5
C2 C3 C4 120.2(10)
C2 C3 H3 119.9
C4 C3 H3 119.9
C5 C4 C3 120.1(10)
C5 C4 H4 119.9
C3 C4 H4 119.9
C6 C5 C4 119.1(9)
C6 C5 H5 120.4
C4 C5 H5 120.4
C5 C6 C1 122.2(10)
C5 C6 S1 118.4(8)
C1 C6 S1 119.3(8)
C8 C7 C10 89.7(7)
C8 C7 S1 116.8(7)
C10 C7 S1 114.3(7)
C8 C7 H7 111.4
C10 C7 H7 111.4
S1 C7 H7 111.4
C7 C8 C9 88.1(8)
C7 C8 H8A 114.0
C9 C8 H8A 114.0
C7 C8 H8B 114.0
C9 C8 H8B 114.0
H8A C8 H8B 111.2
C8 C9 C10 88.7(7)
C8 C9 H9A 113.9
C10 C9 H9A 113.9
C8 C9 H9B 113.9
C10 C9 H9B 113.9
H9A C9 H9B 111.1
C11 C10 C7 116.1(8)
C11 C10 C9 119.0(8)
C7 C10 C9 86.7(8)
C11 C10 H10 111.0
C7 C10 H10 111.0
C9 C10 H10 111.0
O2 C11 N1 116.0(9)
O2 C11 C10 123.3(10)
N1 C11 C10 120.7(8)
O3 C12 O4 123.0(9)
O3 C12 N1 129.1(10)
O4 C12 N1 107.8(8)
C18 C13 C14 122.9(8)
C18 C13 O4 127.1(9)
C14 C13 O4 109.9(8)
C15 C14 C13 119.9(10)
C15 C14 N1 134.2(9)
C13 C14 N1 105.8(7)
C14 C15 C16 117.9(10)
C14 C15 H15 121.0
C16 C15 H15 121.0
C15 C16 C17 122.2(9)
C15 C16 H16 118.9
C17 C16 H16 118.9
C16 C17 C18 119.3(9)
C16 C17 H17 120.4
C18 C17 H17 120.4
C13 C18 C17 117.7(9)
C13 C18 H18 121.2
C17 C18 H18 121.2
C20 C19 C24 119.3(11)
C20 C19 H19 120.4
C24 C19 H19 120.4
C19 C20 C21 118.6(10)
C19 C20 H20 120.7
C21 C20 H20 120.7
C20 C21 C22 120.2(11)
C20 C21 H21 119.9
C22 C21 H21 119.9
C23 C22 C21 120.1(10)
C23 C22 H22 119.9
C21 C22 H22 119.9
C24 C23 C22 118.9(10)
C24 C23 H23 120.6
C22 C23 H23 120.6
C23 C24 C19 122.7(11)
C23 C24 S2 118.6(8)
C19 C24 S2 118.6(9)
C26 C25 C28 89.7(8)
C26 C25 S2 119.5(8)
C28 C25 S2 115.3(7)
C26 C25 H25 110.3
C28 C25 H25 110.3
S2 C25 H25 110.3
C27 C26 C25 88.9(9)
C27 C26 H26A 113.8
C25 C26 H26A 113.8
C27 C26 H26B 113.8
C25 C26 H26B 113.8
H26A C26 H26B 111.1
C26 C27 C28 90.8(8)
C26 C27 H27A 113.5
C28 C27 H27A 113.5
C26 C27 H27B 113.5
C28 C27 H27B 113.5
H27A C27 H27B 110.8
C29 C28 C25 115.7(7)
C29 C28 C27 118.4(8)
C25 C28 C27 84.2(8)
C29 C28 H28 111.9
C25 C28 H28 111.9
C27 C28 H28 111.9
O6 C29 N2 117.4(9)
O6 C29 C28 122.8(9)
N2 C29 C28 119.9(8)
O7 C30 O8 121.1(8)
O7 C30 N2 130.2(10)
O8 C30 N2 108.8(9)
C36 C31 O8 126.4(8)
C36 C31 C32 124.4(9)
O8 C31 C32 109.2(9)
C33 C32 C31 119.6(10)
C33 C32 N2 134.1(9)
C31 C32 N2 106.3(8)
C32 C33 C34 117.8(9)
C32 C33 H33 121.1
C34 C33 H33 121.1
C33 C34 C35 121.6(9)
C33 C34 H34 119.2
C35 C34 H34 119.2
C34 C35 C36 121.1(10)
C34 C35 H35 119.5
C36 C35 H35 119.5
C31 C36 C35 115.5(9)
C31 C36 H36 122.3
C35 C36 H36 122.3
C38 C37 C42 118.8(10)
C38 C37 H37 120.6
C42 C37 H37 120.6
C37 C38 C39 119.2(9)
C37 C38 H38 120.4
C39 C38 H38 120.4
C40 C39 C38 121.0(10)
C40 C39 H39 119.5
C38 C39 H39 119.5
C41 C40 C39 120.6(10)
C41 C40 H40 119.7
C39 C40 H40 119.7
C40 C41 C42 118.4(9)
C40 C41 H41 120.8
C42 C41 H41 120.8
C41 C42 C37 121.8(10)
C41 C42 S3 120.1(7)
C37 C42 S3 118.0(8)
C44 C43 C46 88.0(8)
C44 C43 S3 119.2(8)
C46 C43 S3 117.1(7)
C44 C43 H43 110.2
C46 C43 H43 110.2
S3 C43 H43 110.2
C43 C44 C45 88.3(10)
C43 C44 H44A 113.9
C45 C44 H44A 113.9
C43 C44 H44B 113.9
C45 C44 H44B 113.9
H44A C44 H44B 111.1
C46 C45 C44 89.8(9)
C46 C45 H45A 113.7
C44 C45 H45A 113.7
C46 C45 H45B 113.7
C44 C45 H45B 113.7
H45A C45 H45B 110.9
C45 C46 C47 118.8(10)
C45 C46 C43 89.0(9)
C47 C46 C43 114.5(8)
C45 C46 H46 110.9
C47 C46 H46 110.9
C43 C46 H46 110.9
O10 C47 N3 118.2(11)
O10 C47 C46 122.7(11)
N3 C47 C46 119.1(8)
O11 C48 N3 132.5(8)
O11 C48 O12 120.1(8)
N3 C48 O12 107.3(7)
C50 C49 O12 109.9(9)
C50 C49 C54 124.8(10)
O12 C49 C54 125.3(10)
C49 C50 C51 121.6(11)
C49 C50 N3 106.1(9)
C51 C50 N3 132.2(11)
C50 C51 C52 114.2(11)
C50 C51 H51 122.9
C52 C51 H51 122.9
C53 C52 C51 124.6(10)
C53 C52 H52 117.7
C51 C52 H52 117.7
C52 C53 C54 122.8(10)
C52 C53 H53 118.6
C54 C53 H53 118.6
C49 C54 C53 112.0(11)
C49 C54 H54 124.0
C53 C54 H54 124.0
C56 C55 C60 117.6(9)
C56 C55 H55 121.2
C60 C55 H55 121.2
C57 C56 C55 120.9(9)
C57 C56 H56 119.6
C55 C56 H56 119.6
C56 C57 C58 120.4(10)
C56 C57 H57 119.8
C58 C57 H57 119.8
C59 C58 C57 120.4(10)
C59 C58 H58 119.8
C57 C58 H58 119.8
C60 C59 C58 117.2(9)
C60 C59 H59 121.4
C58 C59 H59 121.4
C59 C60 C55 123.3(10)
C59 C60 S4 118.0(8)
C55 C60 S4 118.6(8)
C62 C61 C64 89.4(6)
C62 C61 S4 117.0(6)
C64 C61 S4 115.8(6)
C62 C61 H61 111.0
C64 C61 H61 111.0
S4 C61 H61 111.0
C61 C62 C63 87.8(6)
C61 C62 H62A 114.0
C63 C62 H62A 114.0
C61 C62 H62B 114.0
C63 C62 H62B 114.0
H62A C62 H62B 111.2
C64 C63 C62 89.3(6)
C64 C63 H63A 113.8
C62 C63 H63A 113.8
C64 C63 H63B 113.8
C62 C63 H63B 113.8
H63A C63 H63B 111.0
C65 C64 C63 120.2(7)
C65 C64 C61 114.3(7)
C63 C64 C61 87.4(6)
C65 C64 H64 111.0
C63 C64 H64 111.0
C61 C64 H64 111.0
O14 C65 N4 118.4(8)
O14 C65 C64 122.5(8)
N4 C65 C64 119.1(7)
O15 C66 O16 121.8(8)
O15 C66 N4 129.8(8)
O16 C66 N4 108.4(7)
C68 C67 C72 122.8(8)
C68 C67 O16 110.0(7)
C72 C67 O16 127.2(7)
C67 C68 C69 121.2(8)
C67 C68 N4 105.6(7)
C69 C68 N4 133.1(8)
C68 C69 C70 116.6(8)
C68 C69 H69 121.7
C70 C69 H69 121.7
C71 C70 C69 122.2(8)
C71 C70 H70 118.9
C69 C70 H70 118.9
C70 C71 C72 120.7(8)
C70 C71 H71 119.6
C72 C71 H71 119.6
C67 C72 C71 116.4(8)
C67 C72 H72 121.8
C71 C72 H72 121.8
C74 C73 C78 119.4(10)
C74 C73 H73 120.3
C78 C73 H73 120.3
C75 C74 C73 118.6(10)
C75 C74 H74 120.7
C73 C74 H74 120.7
C74 C75 C76 121.9(10)
C74 C75 H75 119.0
C76 C75 H75 119.0
C77 C76 C75 118.8(11)
C77 C76 H76 120.6
C75 C76 H76 120.6
C78 C77 C76 119.6(11)
C78 C77 H77 120.2
C76 C77 H77 120.2
C77 C78 C73 121.8(10)
C77 C78 S5 120.0(8)
C73 C78 S5 118.2(8)
C82 C79 C80 87.5(9)
C82 C79 S5 115.7(6)
C80 C79 S5 117.9(8)
C82 C79 H79 111.2
C80 C79 H79 111.2
S5 C79 H79 111.2
C81 C80 C79 87.9(8)
C81 C80 H80A 114.0
C79 C80 H80A 114.0
C81 C80 H80B 114.0
C79 C80 H80B 114.0
H80A C80 H80B 111.2
C80 C81 C82 88.6(8)
C80 C81 H81A 113.9
C82 C81 H81A 113.9
C80 C81 H81B 113.9
C82 C81 H81B 113.9
H81A C81 H81B 111.1
C79 C82 C83 114.8(8)
C79 C82 C81 88.0(8)
C83 C82 C81 117.7(8)
C79 C82 H82 111.5
C83 C82 H82 111.5
C81 C82 H82 111.5
O18 C83 N5 119.5(9)
O18 C83 C82 123.0(9)
N5 C83 C82 117.5(8)
O19 C84 N5 131.0(9)
O19 C84 O20 121.8(7)
N5 C84 O20 107.2(7)
C90 C85 O20 125.8(8)
C90 C85 C86 124.1(8)
O20 C85 C86 110.0(8)
C87 C86 C85 120.7(9)
C87 C86 N5 134.2(8)
C85 C86 N5 105.1(7)
C86 C87 C88 116.3(9)
C86 C87 H87 121.8
C88 C87 H87 121.8
C89 C88 C87 121.3(9)
C89 C88 H88 119.4
C87 C88 H88 119.4
C90 C89 C88 122.5(10)
C90 C89 H89 118.8
C88 C89 H89 118.8
C85 C90 C89 115.0(9)
C85 C90 H90 122.5
C89 C90 H90 122.5
C96 C91 C92 118.7(8)
C96 C91 H91 120.7
C92 C91 H91 120.7
C93 C92 C91 118.8(9)
C93 C92 H92 120.6
C91 C92 H92 120.6
C92 C93 C94 121.8(9)
C92 C93 H93 119.1
C94 C93 H93 119.1
C93 C94 C95 120.8(8)
C93 C94 H94 119.6
C95 C94 H94 119.6
C96 C95 C94 118.0(9)
C96 C95 H95 121.0
C94 C95 H95 121.0
C95 C96 C91 121.8(8)
C95 C96 S6 119.5(7)
C91 C96 S6 118.6(6)
C100 C97 C98 88.6(8)
C100 C97 S6 114.7(6)
C98 C97 S6 116.1(7)
C100 C97 H97 111.9
C98 C97 H97 111.9
S6 C97 H97 111.9
C97 C98 C99 87.9(7)
C97 C98 H98A 114.0
C99 C98 H98A 114.0
C97 C98 H98B 114.0
C99 C98 H98B 114.0
H98A C98 H98B 111.2
C100 C99 C98 87.5(7)
C100 C99 H99A 114.1
C98 C99 H99A 114.1
C100 C99 H99B 114.1
C98 C99 H99B 114.1
H99A C99 H99B 111.3
C101 C100 C97 113.2(10)
C101 C100 C99 116.8(8)
C97 C100 C99 88.9(7)
C101 C100 H100 112.0
C97 C100 H100 112.0
C99 C100 H100 112.0
O22 C101 N6 119.5(9)
O22 C101 C100 124.0(11)
N6 C101 C100 116.4(9)
O23 C102 O24 121.1(9)
O23 C102 N6 130.7(9)
O24 C102 N6 108.2(7)
C104 C103 C108 120.9(9)
C104 C103 N6 105.8(8)
C108 C103 N6 133.1(10)
C103 C104 O24 110.7(8)
C103 C104 C105 124.5(9)
O24 C104 C105 124.7(9)
C106 C105 C104 113.3(9)
C106 C105 H105 123.4
C104 C105 H105 123.4
C107 C106 C105 123.7(9)
C107 C106 H106 118.2
C105 C106 H106 118.2
C106 C107 C108 120.5(9)
C106 C107 H107 119.8
C108 C107 H107 119.8
C103 C108 C107 117.1(9)
C103 C108 H108 121.4
C107 C108 H108 121.4
C110 C109 C114 118.9(9)
C110 C109 H109 120.6
C114 C109 H109 120.6
C111 C110 C109 120.3(8)
C111 C110 H110 119.8
C109 C110 H110 119.8
C110 C111 C112 119.5(10)
C110 C111 H111 120.2
C112 C111 H111 120.2
C111 C112 C113 122.0(10)
C111 C112 H112 119.0
C113 C112 H112 119.0
C114 C113 C112 119.4(9)
C114 C113 H113 120.3
C112 C113 H113 120.3
C113 C114 C109 119.8(9)
C113 C114 S7 120.9(7)
C109 C114 S7 119.3(8)
C118 C115 C116 89.7(7)
C118 C115 S7 115.1(7)
C116 C115 S7 115.9(7)
C118 C115 H115 111.5
C116 C115 H115 111.5
S7 C115 H115 111.5
C115 C116 C117 85.7(7)
C115 C116 H11C 114.4
C117 C116 H11C 114.4
C115 C116 H11D 114.4
C117 C116 H11D 114.4
H11C C116 H11D 111.5
C118 C117 C116 89.0(7)
C118 C117 H11A 113.8
C116 C117 H11A 113.8
C118 C117 H11B 113.8
C116 C117 H11B 113.8
H11A C117 H11B 111.0
C119 C118 C117 116.5(8)
C119 C118 C115 114.6(8)
C117 C118 C115 87.9(7)
C119 C118 H118 111.9
C117 C118 H118 111.9
C115 C118 H118 111.9
O26 C119 N7 118.3(10)
O26 C119 C118 121.4(10)
N7 C119 C118 120.3(9)
O27 C120 O28 124.8(10)
O27 C120 N7 128.2(11)
O28 C120 N7 107.0(9)
C126 C121 C122 119.7(11)
C126 C121 N7 133.2(10)
C122 C121 N7 107.0(9)
C123 C122 O28 127.7(9)
C123 C122 C121 125.2(10)
O28 C122 C121 107.1(10)
C124 C123 C122 115.6(10)
C124 C123 H123 122.2
C122 C123 H123 122.2
C123 C124 C125 121.3(11)
C123 C124 H124 119.3
C125 C124 H124 119.3
C126 C125 C124 122.0(10)
C126 C125 H125 119.0
C124 C125 H125 119.0
C121 C126 C125 116.1(10)
C121 C126 H126 121.9
C125 C126 H126 121.9
C132 C127 C128 119.5(8)
C132 C127 H127 120.3
C128 C127 H127 120.3
C129 C128 C127 119.7(8)
C129 C128 H128 120.2
C127 C128 H128 120.2
C130 C129 C128 120.0(9)
C130 C129 H129 120.0
C128 C129 H129 120.0
C129 C130 C131 120.3(8)
C129 C130 H130 119.8
C131 C130 H130 119.8
C132 C131 C130 119.8(8)
C132 C131 H131 120.1
C130 C131 H131 120.1
C127 C132 C131 120.6(9)
C127 C132 S8 118.3(7)
C131 C132 S8 121.1(7)
C136 C133 C134 89.8(8)
C136 C133 S8 115.5(7)
C134 C133 S8 116.8(8)
C136 C133 H133 111.1
C134 C133 H133 111.1
S8 C133 H133 111.1
C135 C134 C133 87.5(9)
C135 C134 H13A 114.1
C133 C134 H13A 114.1
C135 C134 H13B 114.1
C133 C134 H13B 114.1
H13A C134 H13B 111.2
C134 C135 C136 88.3(8)
C134 C135 H13C 113.9
C136 C135 H13C 113.9
C134 C135 H13D 113.9
C136 C135 H13D 113.9
H13C C135 H13D 111.1
C137 C136 C133 115.0(9)
C137 C136 C135 116.1(9)
C133 C136 C135 86.3(8)
C137 C136 H136 112.4
C133 C136 H136 112.4
C135 C136 H136 112.4
O30 C137 N8 118.1(11)
O30 C137 C136 123.0(11)
N8 C137 C136 118.8(8)
O31 C138 O32 122.7(8)
O31 C138 N8 129.8(9)
O32 C138 N8 107.5(8)
C144 C139 O32 126.4(8)
C144 C139 C140 123.6(8)
O32 C139 C140 110.0(8)
C141 C140 C139 120.2(9)
C141 C140 N8 133.6(8)
C139 C140 N8 106.1(7)
C140 C141 C142 116.8(8)
C140 C141 H141 121.6
C142 C141 H141 121.6
C141 C142 C143 121.1(8)
C141 C142 H142 119.5
C143 C142 H142 119.5
C144 C143 C142 120.3(9)
C144 C143 H143 119.8
C142 C143 H143 119.8
C139 C144 C143 117.9(8)
C139 C144 H144 121.1
C143 C144 H144 121.1
C11 N1 C12 125.2(8)
C11 N1 C14 126.5(7)
C12 N1 C14 108.0(8)
C32 N2 C30 107.5(8)
C32 N2 C29 124.7(7)
C30 N2 C29 126.9(9)
C48 N3 C47 127.0(8)
C48 N3 C50 109.0(8)
C47 N3 C50 123.7(8)
C66 N4 C65 127.3(8)
C66 N4 C68 108.0(7)
C65 N4 C68 124.6(7)
C84 N5 C86 109.7(7)
C84 N5 C83 127.1(8)
C86 N5 C83 122.9(7)
C102 N6 C103 108.3(8)
C102 N6 C101 128.0(8)
C103 N6 C101 123.5(9)
C120 N7 C119 127.4(10)
C120 N7 C121 108.4(9)
C119 N7 C121 124.0(8)
C140 N8 C138 108.1(8)
C140 N8 C137 124.3(8)
C138 N8 C137 127.5(9)
C12 O4 C13 108.3(7)
C30 O8 C31 108.2(7)
C49 O12 C48 107.6(7)
C66 O16 C67 107.9(6)
C85 O20 C84 108.0(6)
C102 O24 C104 106.9(7)
C120 O28 C122 110.4(8)
C138 O32 C139 108.3(6)
O1 S1 C7 105.8(4)
O1 S1 C6 107.4(5)
C7 S1 C6 95.2(5)
O5 S2 C24 105.9(5)
O5 S2 C25 104.9(4)
C24 S2 C25 95.8(5)
O9 S3 C42 106.6(5)
O9 S3 C43 104.8(4)
C42 S3 C43 95.3(5)
O13 S4 C61 105.8(4)
O13 S4 C60 107.4(5)
C61 S4 C60 93.9(4)
O17 S5 C78 108.5(5)
O17 S5 C79 105.8(5)
C78 S5 C79 93.0(5)
O21 S6 C96 107.1(4)
O21 S6 C97 106.2(5)
C96 S6 C97 94.2(4)
O25 S7 C114 107.7(5)
O25 S7 C115 106.8(5)
C114 S7 C115 94.6(5)
O29 S8 C132 108.0(4)
O29 S8 C133 105.9(5)
C132 S8 C133 93.5(5)

loop_
_geom_bond_atom_site_label_1
_geom_bond_atom_site_label_2
_geom_bond_distance
C1 C2 1.376(14)
C1 C6 1.404(12)
C1 H1 0.9500
C2 C3 1.361(14)
C2 H2 0.9500
C3 C4 1.412(14)
C3 H3 0.9500
C4 C5 1.366(17)
C4 H4 0.9500
C5 C6 1.325(15)
C5 H5 0.9500
C6 S1 1.830(11)
C7 C8 1.526(14)
C7 C10 1.539(13)
C7 S1 1.802(10)
C7 H7 1.0000
C8 C9 1.532(15)
C8 H8A 0.9900
C8 H8B 0.9900
C9 C10 1.559(14)
C9 H9A 0.9900
C9 H9B 0.9900
C10 C11 1.480(14)
C10 H10 1.0000
C11 O2 1.245(11)
C11 N1 1.390(14)
C12 O3 1.190(12)
C12 O4 1.360(13)
C12 N1 1.412(11)
C13 C18 1.372(14)
C13 C14 1.382(13)
C13 O4 1.386(10)
C14 C15 1.372(12)
C14 N1 1.412(12)
C15 C16 1.389(15)
C15 H15 0.9500
C16 C17 1.389(15)
C16 H16 0.9500
C17 C18 1.395(13)
C17 H17 0.9500
C18 H18 0.9500
C19 C20 1.361(16)
C19 C24 1.408(14)
C19 H19 0.9500
C20 C21 1.393(15)
C20 H20 0.9500
C21 C22 1.410(13)
C21 H21 0.9500
C22 C23 1.366(15)
C22 H22 0.9500
C23 C24 1.332(15)
C23 H23 0.9500
C24 S2 1.804(12)
C25 C26 1.546(14)
C25 C28 1.551(16)
C25 S2 1.828(11)
C25 H25 1.0000
C26 C27 1.466(18)
C26 H26A 0.9900
C26 H26B 0.9900
C27 C28 1.597(12)
C27 H27A 0.9900
C27 H27B 0.9900
C28 C29 1.466(15)
C28 H28 1.0000
C29 O6 1.235(10)
C29 N2 1.428(12)
C30 O7 1.195(13)
C30 O8 1.360(14)
C30 N2 1.415(10)
C31 C36 1.371(15)
C31 O8 1.395(12)
C31 C32 1.401(13)
C32 C33 1.380(13)
C32 N2 1.413(13)
C33 C34 1.391(15)
C33 H33 0.9500
C34 C35 1.403(13)
C34 H34 0.9500
C35 C36 1.407(13)
C35 H35 0.9500
C36 H36 0.9500
C37 C38 1.367(15)
C37 C42 1.410(13)
C37 H37 0.9500
C38 C39 1.407(14)
C38 H38 0.9500
C39 C40 1.385(12)
C39 H39 0.9500
C40 C41 1.364(14)
C40 H40 0.9500
C41 C42 1.397(15)
C41 H41 0.9500
C42 S3 1.781(11)
C43 C44 1.536(16)
C43 C46 1.552(13)
C43 S3 1.798(11)
C43 H43 1.0000
C44 C45 1.538(18)
C44 H44A 0.9900
C44 H44B 0.9900
C45 C46 1.503(19)
C45 H45A 0.9900
C45 H45B 0.9900
C46 C47 1.516(15)
C46 H46 1.0000
C47 O10 1.213(12)
C47 N3 1.396(15)
C48 O11 1.194(10)
C48 N3 1.382(11)
C48 O12 1.402(10)
C49 C50 1.374(17)
C49 O12 1.390(11)
C49 C54 1.406(16)
C50 C51 1.390(14)
C50 N3 1.421(13)
C51 C52 1.395(15)
C51 H51 0.9500
C52 C53 1.339(17)
C52 H52 0.9500
C53 C54 1.429(13)
C53 H53 0.9500
C54 H54 0.9500
C55 C56 1.365(14)
C55 C60 1.375(13)
C55 H55 0.9500
C56 C57 1.347(15)
C56 H56 0.9500
C57 C58 1.378(13)
C57 H57 0.9500
C58 C59 1.377(15)
C58 H58 0.9500
C59 C60 1.359(16)
C59 H59 0.9500
C60 S4 1.818(11)
C61 C62 1.515(13)
C61 C64 1.564(12)
C61 S4 1.803(9)
C61 H61 1.0000
C62 C63 1.560(11)
C62 H62A 0.9900
C62 H62B 0.9900
C63 C64 1.523(13)
C63 H63A 0.9900
C63 H63B 0.9900
C64 C65 1.499(13)
C64 H64 1.0000
C65 O14 1.241(10)
C65 N4 1.394(11)
C66 O15 1.205(11)
C66 O16 1.352(10)
C66 N4 1.387(11)
C67 C68 1.356(12)
C67 C72 1.378(12)
C67 O16 1.403(10)
C68 C69 1.367(12)
C68 N4 1.432(11)
C69 C70 1.391(12)
C69 H69 0.9500
C70 C71 1.361(12)
C70 H70 0.9500
C71 C72 1.387(12)
C71 H71 0.9500
C72 H72 0.9500
C73 C74 1.398(14)
C73 C78 1.407(14)
C73 H73 0.9500
C74 C75 1.384(16)
C74 H74 0.9500
C75 C76 1.414(17)
C75 H75 0.9500
C76 C77 1.392(16)
C76 H76 0.9500
C77 C78 1.373(16)
C77 H77 0.9500
C78 S5 1.789(10)
C79 C82 1.517(15)
C79 C80 1.591(14)
C79 S5 1.814(12)
C79 H79 1.0000
C80 C81 1.501(19)
C80 H80A 0.9900
C80 H80B 0.9900
C81 C82 1.576(12)
C81 H81A 0.9900
C81 H81B 0.9900
C82 C83 1.531(13)
C82 H82 1.0000
C83 O18 1.176(11)
C83 N5 1.432(12)
C84 O19 1.183(11)
C84 N5 1.390(10)
C84 O20 1.399(11)
C85 C90 1.378(13)
C85 O20 1.385(10)
C85 C86 1.399(12)
C86 C87 1.380(13)
C86 N5 1.417(12)
C87 C88 1.408(15)
C87 H87 0.9500
C88 C89 1.403(14)
C88 H88 0.9500
C89 C90 1.384(13)
C89 H89 0.9500
C90 H90 0.9500
C91 C96 1.417(13)
C91 C92 1.420(12)
C91 H91 0.9500
C92 C93 1.360(12)
C92 H92 0.9500
C93 C94 1.383(13)
C93 H93 0.9500
C94 C95 1.403(12)
C94 H94 0.9500
C95 C96 1.368(12)
C95 H95 0.9500
C96 S6 1.781(9)
C97 C100 1.537(16)
C97 C98 1.566(13)
C97 S6 1.806(10)
C97 H97 1.0000
C98 C99 1.568(15)
C98 H98A 0.9900
C98 H98B 0.9900
C99 C100 1.567(12)
C99 H99A 0.9900
C99 H99B 0.9900
C100 C101 1.518(14)
C100 H100 1.0000
C101 O22 1.166(14)
C101 N6 1.432(14)
C102 O23 1.211(11)
C102 O24 1.385(12)
C102 N6 1.396(13)
C103 C104 1.371(14)
C103 C108 1.371(13)
C103 N6 1.422(11)
C104 O24 1.395(11)
C104 C105 1.396(13)
C105 C106 1.396(14)
C105 H105 0.9500
C106 C107 1.382(15)
C106 H106 0.9500
C107 C108 1.403(13)
C107 H107 0.9500
C108 H108 0.9500
C109 C110 1.422(13)
C109 C114 1.428(12)
C109 H109 0.9500
C110 C111 1.344(14)
C110 H110 0.9500
C111 C112 1.379(12)
C111 H111 0.9500
C112 C113 1.398(14)
C112 H112 0.9500
C113 C114 1.347(14)
C113 H113 0.9500
C114 S7 1.785(10)
C115 C118 1.537(14)
C115 C116 1.546(12)
C115 S7 1.809(9)
C115 H115 1.0000
C116 C117 1.578(14)
C116 H11C 0.9900
C116 H11D 0.9900
C117 C118 1.525(13)
C117 H11A 0.9900
C117 H11B 0.9900
C118 C119 1.524(14)
C118 H118 1.0000
C119 O26 1.204(12)
C119 N7 1.409(14)
C120 O27 1.203(14)
C120 O28 1.368(14)
C120 N7 1.398(13)
C121 C126 1.375(14)
C121 C122 1.399(14)
C121 N7 1.416(15)
C122 C123 1.360(15)
C122 O28 1.395(13)
C123 C124 1.362(14)
C123 H123 0.9500
C124 C125 1.416(14)
C124 H124 0.9500
C125 C126 1.402(16)
C125 H125 0.9500
C126 H126 0.9500
C127 C132 1.379(12)
C127 C128 1.405(13)
C127 H127 0.9500
C128 C129 1.385(11)
C128 H128 0.9500
C129 C130 1.382(12)
C129 H129 0.9500
C130 C131 1.387(13)
C130 H130 0.9500
C131 C132 1.380(12)
C131 H131 0.9500
C132 S8 1.773(10)
C133 C136 1.516(18)
C133 C134 1.577(13)
C133 S8 1.846(11)
C133 H133 1.0000
C134 C135 1.519(18)
C134 H13A 0.9900
C134 H13B 0.9900
C135 C136 1.614(13)
C135 H13C 0.9900
C135 H13D 0.9900
C136 C137 1.490(17)
C136 H136 1.0000
C137 O30 1.172(11)
C137 N8 1.431(14)
C138 O31 1.166(12)
C138 O32 1.381(12)
C138 N8 1.427(11)
C139 C144 1.342(14)
C139 O32 1.387(11)
C139 C140 1.397(12)
C140 C141 1.396(12)
C140 N8 1.412(13)
C141 C142 1.409(13)
C141 H141 0.9500
C142 C143 1.410(11)
C142 H142 0.9500
C143 C144 1.397(12)
C143 H143 0.9500
C144 H144 0.9500
O1 S1 1.482(7)
O5 S2 1.483(8)
O9 S3 1.496(7)
O13 S4 1.488(7)
O17 S5 1.500(8)
O21 S6 1.516(9)
O25 S7 1.502(8)
O29 S8 1.515(8)
